data_7212160
loop_
_publ_author_name
'Kim, Hyun Jee'
'Sultana, Kaniz Fatima'
'Lee, Jai Young'
'Lee, Shim Sung'

_publ_section_title
;
 Endo- and/or exocyclic silver(i) and mercury(ii) complexes of an
 NO2S2-macrocycle: effect of ligand ratio and anion
;
_journal_issue 5
_journal_name_full CrystEngComm
_journal_page_first 1494
_journal_paper_doi 10.1039/b921033d
_journal_volume 12
_journal_year 2010
_chemical_formula_sum 'C46 H46 Ag F6 N2 O4 P S4'
_chemical_formula_weight 1071.93
_chemical_name_systematic
;
?
;
_space_group_IT_number 2
_symmetry_cell_setting triclinic
_symmetry_space_group_name_Hall '-P 1'
_symmetry_space_group_name_H-M 'P -1'
_atom_sites_solution_hydrogens geom
_atom_sites_solution_primary direct
_atom_sites_solution_secondary difmap
_audit_creation_method SHELXTL
_cell_angle_alpha 69.590(2)
_cell_angle_beta 66.2200(10)
_cell_angle_gamma 77.622(2)
_cell_formula_units_Z 2
_cell_length_a 13.5110(12)
_cell_length_b 13.8785(12)
_cell_length_c 13.9628(12)
_cell_measurement_reflns_used 5620
_cell_measurement_temperature 173(2)
_cell_measurement_theta_max 28.29
_cell_measurement_theta_min 2.38
_cell_volume 2237.2(3)
_computing_cell_refinement 'Bruker SMART'
_computing_data_collection 'Bruker SMART'
_computing_data_reduction 'Bruker SAINT'
_computing_molecular_graphics 'Bruker SHELXTL'
_computing_publication_material 'Bruker SHELXTL'
_computing_structure_refinement 'Bruker SHELXTL'
_computing_structure_solution 'Bruker SHELXTL'
_diffrn_ambient_temperature 173(2)
_diffrn_measured_fraction_theta_full 0.988
_diffrn_measured_fraction_theta_max 0.988
_diffrn_measurement_device_type 'CCD area detector'
_diffrn_measurement_method 'phi and omega scans'
_diffrn_radiation_monochromator graphite
_diffrn_radiation_source 'fine-focus sealed tube'
_diffrn_radiation_type MoK\a
_diffrn_radiation_wavelength 0.71073
_diffrn_reflns_av_R_equivalents 0.0504
_diffrn_reflns_av_sigmaI/netI 0.0484
_diffrn_reflns_limit_h_max 16
_diffrn_reflns_limit_h_min -16
_diffrn_reflns_limit_k_max 17
_diffrn_reflns_limit_k_min -17
_diffrn_reflns_limit_l_max 17
_diffrn_reflns_limit_l_min -17
_diffrn_reflns_number 18014
_diffrn_reflns_theta_full 26.00
_diffrn_reflns_theta_max 26.00
_diffrn_reflns_theta_min 1.57
_exptl_absorpt_coefficient_mu 0.745
_exptl_absorpt_correction_T_max 0.8653
_exptl_absorpt_correction_T_min 0.7548
_exptl_absorpt_correction_type none
_exptl_crystal_colour colorless
_exptl_crystal_density_diffrn 1.591
_exptl_crystal_density_method 'not measured'
_exptl_crystal_description block
_exptl_crystal_F_000 1096
_exptl_crystal_size_max 0.40
_exptl_crystal_size_mid 0.40
_exptl_crystal_size_min 0.20
_refine_diff_density_max 1.249
_refine_diff_density_min -0.670
_refine_diff_density_rms 0.089
_refine_ls_extinction_method none
_refine_ls_goodness_of_fit_ref 1.154
_refine_ls_hydrogen_treatment constr
_refine_ls_matrix_type full
_refine_ls_number_parameters 577
_refine_ls_number_reflns 8699
_refine_ls_number_restraints 0
_refine_ls_restrained_S_all 1.154
_refine_ls_R_factor_all 0.0538
_refine_ls_R_factor_gt 0.0468
_refine_ls_shift/su_max 0.001
_refine_ls_shift/su_mean 0.000
_refine_ls_structure_factor_coef Fsqd
_refine_ls_weighting_details 'calc w=1/[\s^2^(Fo^2^)+(0.0308P)^2^+3.8484P] where P=(Fo^2^+2Fc^2^)/3'
_refine_ls_weighting_scheme calc
_refine_ls_wR_factor_gt 0.1036
_refine_ls_wR_factor_ref 0.1072
_reflns_number_gt 7716
_reflns_number_total 8699
_reflns_threshold_expression >2sigma(I)
_cod_data_source_file b921033d.txt
_cod_data_source_block Complex2
_cod_depositor_comments
;
The following automatic conversions were performed:

'_symmetry_cell_setting' value 'Triclinic' changed to 'triclinic'
according to /home/saulius/struct/CIF-dictionaries/cif_core.dic
dictionary named 'cif_core.dic' version 2.4.2 from 2011-04-26.

Automatic conversion script
Id: cif_fix_values 1891 2012-01-12 08:04:46Z andrius 
;
_cod_original_sg_symbol_H-M P-1
_cod_database_code 7212160

loop_
_symmetry_equiv_pos_as_xyz
'x, y, z'
'-x, -y, -z'

loop_
_atom_site_label
_atom_site_type_symbol
_atom_site_fract_x
_atom_site_fract_y
_atom_site_fract_z
_atom_site_U_iso_or_equiv
_atom_site_adp_type
_atom_site_occupancy
_atom_site_symmetry_multiplicity
_atom_site_calc_flag
_atom_site_refinement_flags
Ag Ag 0.51146(2) 0.18538(2) 0.10365(2) 0.02884(9) Uani 1 1 d .
P P 0.13336(8) -0.35481(7) 0.68531(7) 0.0270(2) Uani 1 1 d .
F1 F 0.2337(2) -0.4337(3) 0.6987(3) 0.0828(11) Uani 1 1 d .
F2 F 0.0341(3) -0.2748(3) 0.6735(3) 0.0914(13) Uani 1 1 d .
F3 F 0.0892(3) -0.4341(3) 0.6586(2) 0.0860(12) Uani 1 1 d .
F4 F 0.0666(2) -0.4029(2) 0.81299(19) 0.0551(7) Uani 1 1 d .
F5 F 0.1774(3) -0.2746(3) 0.7132(3) 0.0863(12) Uani 1 1 d .
F6 F 0.2006(2) -0.3082(2) 0.55927(18) 0.0468(6) Uani 1 1 d .
S1 S 0.52505(7) 0.21223(6) 0.27327(7) 0.02353(18) Uani 1 1 d .
S2 S 0.66617(9) 0.35030(7) 0.00747(7) 0.0336(2) Uani 1 1 d .
S3 S 0.47143(7) -0.02523(6) 0.20072(7) 0.02335(18) Uani 1 1 d .
S4 S 0.67313(7) 0.09167(6) -0.03247(7) 0.02393(18) Uani 1 1 d .
O1 O 0.28878(19) 0.19376(18) 0.25205(19) 0.0250(5) Uani 1 1 d .
O2 O 0.5534(2) 0.42632(19) -0.1603(2) 0.0305(6) Uani 1 1 d .
O3 O 0.73779(18) -0.15202(18) 0.27687(19) 0.0248(5) Uani 1 1 d .
O4 O 0.92082(18) -0.05898(19) -0.1343(2) 0.0284(5) Uani 1 1 d .
N1 N 0.3784(2) 0.2638(2) 0.0158(2) 0.0201(6) Uani 1 1 d .
N2 N 0.9352(2) -0.1515(2) 0.0836(2) 0.0248(6) Uani 1 1 d .
C1 C 0.2411(3) 0.1753(3) 0.1861(3) 0.0243(7) Uani 1 1 d .
H1A H 0.1611 0.1784 0.2224 0.029 Uiso 1 1 calc R
H1B H 0.2673 0.1058 0.1764 0.029 Uiso 1 1 calc R
C2 C 0.2807(3) 0.1193(3) 0.3500(3) 0.0233(7) Uani 1 1 d .
C3 C 0.2298(3) 0.0293(3) 0.3879(3) 0.0268(7) Uani 1 1 d .
H3A H 0.1953 0.0170 0.3464 0.032 Uiso 1 1 calc R
C4 C 0.2293(3) -0.0426(3) 0.4863(3) 0.0294(8) Uani 1 1 d .
H4A H 0.1952 -0.1045 0.5118 0.035 Uiso 1 1 calc R
C5 C 0.2787(3) -0.0240(3) 0.5475(3) 0.0325(8) Uani 1 1 d .
H5A H 0.2780 -0.0730 0.6152 0.039 Uiso 1 1 calc R
C6 C 0.3288(3) 0.0659(3) 0.5097(3) 0.0294(8) Uani 1 1 d .
H6A H 0.3629 0.0778 0.5517 0.035 Uiso 1 1 calc R
C7 C 0.3303(3) 0.1395(3) 0.4113(3) 0.0245(7) Uani 1 1 d .
C8 C 0.3880(3) 0.2352(3) 0.3681(3) 0.0249(7) Uani 1 1 d .
H8A H 0.3919 0.2528 0.4293 0.030 Uiso 1 1 calc R
H8B H 0.3480 0.2937 0.3298 0.030 Uiso 1 1 calc R
C9 C 0.5741(3) 0.3382(3) 0.2293(3) 0.0302(8) Uani 1 1 d .
H9A H 0.5192 0.3925 0.2089 0.036 Uiso 1 1 calc R
H9B H 0.5858 0.3492 0.2901 0.036 Uiso 1 1 calc R
C10 C 0.6789(3) 0.3453(3) 0.1326(3) 0.0310(8) Uani 1 1 d .
H10A H 0.7294 0.2849 0.1511 0.037 Uiso 1 1 calc R
H10B H 0.7120 0.4079 0.1198 0.037 Uiso 1 1 calc R
C11 C 0.6668(3) 0.4878(3) -0.0696(3) 0.0281(8) Uani 1 1 d .
H11A H 0.5922 0.5220 -0.0490 0.034 Uiso 1 1 calc R
H11B H 0.7129 0.5221 -0.0535 0.034 Uiso 1 1 calc R
C12 C 0.7113(3) 0.4951(3) -0.1897(3) 0.0264(7) Uani 1 1 d .
C13 C 0.8100(3) 0.5354(3) -0.2599(3) 0.0354(9) Uani 1 1 d .
H13A H 0.8488 0.5628 -0.2331 0.042 Uiso 1 1 calc R
C14 C 0.8524(3) 0.5361(3) -0.3685(3) 0.0420(10) Uani 1 1 d .
H14A H 0.9194 0.5647 -0.4159 0.050 Uiso 1 1 calc R
C15 C 0.7975(3) 0.4954(3) -0.4076(3) 0.0410(10) Uani 1 1 d .
H15A H 0.8278 0.4943 -0.4816 0.049 Uiso 1 1 calc R
C16 C 0.6982(3) 0.4559(3) -0.3397(3) 0.0367(9) Uani 1 1 d .
H16A H 0.6600 0.4284 -0.3670 0.044 Uiso 1 1 calc R
C17 C 0.6553(3) 0.4572(3) -0.2320(3) 0.0261(7) Uani 1 1 d .
C18 C 0.5230(3) 0.3337(3) -0.1585(3) 0.0290(8) Uani 1 1 d .
H18A H 0.5674 0.2734 -0.1283 0.035 Uiso 1 1 calc R
H18B H 0.5340 0.3352 -0.2335 0.035 Uiso 1 1 calc R
C19 C 0.4048(3) 0.3270(2) -0.0870(3) 0.0229(7) Uani 1 1 d .
C20 C 0.3275(3) 0.3853(3) -0.1312(3) 0.0300(8) Uani 1 1 d .
H20A H 0.3492 0.4282 -0.2048 0.036 Uiso 1 1 calc R
C21 C 0.2191(3) 0.3801(3) -0.0669(3) 0.0342(9) Uani 1 1 d .
H21A H 0.1652 0.4209 -0.0949 0.041 Uiso 1 1 calc R
C22 C 0.1899(3) 0.3147(3) 0.0388(3) 0.0288(8) Uani 1 1 d .
H22A H 0.1157 0.3098 0.0848 0.035 Uiso 1 1 calc R
C23 C 0.2720(3) 0.2558(3) 0.0769(3) 0.0223(7) Uani 1 1 d .
C24 C 0.8462(3) -0.1880(3) 0.2784(3) 0.0284(8) Uani 1 1 d .
H24A H 0.8420 -0.2454 0.3459 0.034 Uiso 1 1 calc R
H24B H 0.8793 -0.1313 0.2791 0.034 Uiso 1 1 calc R
C25 C 0.6574(3) -0.2184(3) 0.3342(3) 0.0230(7) Uani 1 1 d .
C26 C 0.6757(3) -0.3246(3) 0.3741(3) 0.0311(8) Uani 1 1 d .
H26A H 0.7477 -0.3565 0.3588 0.037 Uiso 1 1 calc R
C27 C 0.5877(4) -0.3838(3) 0.4368(3) 0.0374(9) Uani 1 1 d .
H27A H 0.6001 -0.4564 0.4644 0.045 Uiso 1 1 calc R
C28 C 0.4825(3) -0.3384(3) 0.4594(3) 0.0388(9) Uani 1 1 d .
H28A H 0.4229 -0.3791 0.5045 0.047 Uiso 1 1 calc R
C29 C 0.4651(3) -0.2334(3) 0.4158(3) 0.0320(8) Uani 1 1 d .
H29A H 0.3928 -0.2025 0.4291 0.038 Uiso 1 1 calc R
C30 C 0.5511(3) -0.1719(3) 0.3530(3) 0.0228(7) Uani 1 1 d .
C31 C 0.5284(3) -0.0573(3) 0.3074(3) 0.0231(7) Uani 1 1 d .
H31A H 0.5968 -0.0238 0.2769 0.028 Uiso 1 1 calc R
H31B H 0.4770 -0.0293 0.3676 0.028 Uiso 1 1 calc R
C32 C 0.5767(3) -0.0865(3) 0.1054(3) 0.0249(7) Uani 1 1 d .
H32A H 0.5880 -0.1602 0.1448 0.030 Uiso 1 1 calc R
H32B H 0.5504 -0.0836 0.0476 0.030 Uiso 1 1 calc R
C33 C 0.6856(3) -0.0410(3) 0.0505(3) 0.0239(7) Uani 1 1 d .
H33A H 0.7383 -0.0827 0.0037 0.029 Uiso 1 1 calc R
H33B H 0.7134 -0.0435 0.1070 0.029 Uiso 1 1 calc R
C34 C 0.8129(3) 0.1257(3) -0.0814(3) 0.0264(7) Uani 1 1 d .
H34A H 0.8114 0.1958 -0.0773 0.032 Uiso 1 1 calc R
H34B H 0.8505 0.0768 -0.0331 0.032 Uiso 1 1 calc R
C35 C 0.8750(3) 0.1226(3) -0.1969(3) 0.0253(7) Uani 1 1 d .
C36 C 0.8801(3) 0.2118(3) -0.2839(3) 0.0357(9) Uani 1 1 d .
H36A H 0.8443 0.2748 -0.2695 0.043 Uiso 1 1 calc R
C37 C 0.9365(3) 0.2104(4) -0.3911(3) 0.0431(11) Uani 1 1 d .
H37A H 0.9392 0.2721 -0.4495 0.052 Uiso 1 1 calc R
C38 C 0.9886(3) 0.1193(4) -0.4129(3) 0.0412(10) Uani 1 1 d .
H38A H 1.0270 0.1181 -0.4865 0.049 Uiso 1 1 calc R
C39 C 0.9849(3) 0.0293(3) -0.3274(3) 0.0335(8) Uani 1 1 d .
H39A H 1.0213 -0.0334 -0.3424 0.040 Uiso 1 1 calc R
C40 C 0.9282(3) 0.0310(3) -0.2205(3) 0.0255(7) Uani 1 1 d .
C41 C 1.0198(3) -0.0955(3) -0.1137(3) 0.0332(8) Uani 1 1 d .
H41A H 1.0497 -0.0383 -0.1100 0.040 Uiso 1 1 calc R
H41B H 1.0739 -0.1222 -0.1737 0.040 Uiso 1 1 calc R
C42 C 0.9965(3) -0.1799(3) -0.0069(3) 0.0256(7) Uani 1 1 d .
C43 C 1.0399(3) -0.2809(3) -0.0037(3) 0.0317(8) Uani 1 1 d .
H43A H 1.0806 -0.2990 -0.0694 0.038 Uiso 1 1 calc R
C44 C 1.0226(3) -0.3543(3) 0.0970(3) 0.0348(9) Uani 1 1 d .
H44A H 1.0531 -0.4234 0.1016 0.042 Uiso 1 1 calc R
C45 C 0.9606(3) -0.3262(3) 0.1904(3) 0.0324(8) Uani 1 1 d .
H45A H 0.9481 -0.3753 0.2605 0.039 Uiso 1 1 calc R
C46 C 0.9166(3) -0.2243(3) 0.1802(3) 0.0255(7) Uani 1 1 d .

loop_
_atom_site_aniso_label
_atom_site_aniso_U_11
_atom_site_aniso_U_22
_atom_site_aniso_U_33
_atom_site_aniso_U_23
_atom_site_aniso_U_13
_atom_site_aniso_U_12
Ag 0.02434(15) 0.03750(17) 0.02970(15) -0.01562(12) -0.01293(11) 0.00361(11)
P 0.0297(5) 0.0263(5) 0.0243(5) -0.0041(4) -0.0115(4) -0.0031(4)
F1 0.0524(18) 0.087(2) 0.0620(19) 0.0074(17) -0.0169(15) 0.0293(16)
F2 0.058(2) 0.105(3) 0.070(2) -0.0073(19) -0.0215(17) 0.0398(19)
F3 0.122(3) 0.097(3) 0.0532(18) -0.0232(17) -0.0104(18) -0.076(2)
F4 0.0679(18) 0.0510(16) 0.0281(12) -0.0071(11) -0.0017(12) -0.0075(13)
F5 0.146(3) 0.077(2) 0.0604(19) -0.0105(17) -0.045(2) -0.059(2)
F6 0.0493(15) 0.0544(15) 0.0273(12) 0.0027(11) -0.0109(11) -0.0164(12)
S1 0.0251(4) 0.0239(4) 0.0233(4) -0.0065(3) -0.0096(3) -0.0043(3)
S2 0.0501(6) 0.0250(5) 0.0261(5) -0.0066(4) -0.0111(4) -0.0107(4)
S3 0.0201(4) 0.0258(4) 0.0247(4) -0.0086(3) -0.0087(3) 0.0004(3)
S4 0.0190(4) 0.0234(4) 0.0262(4) -0.0058(3) -0.0078(3) 0.0015(3)
O1 0.0278(13) 0.0268(13) 0.0239(12) -0.0041(10) -0.0138(10) -0.0057(10)
O2 0.0244(13) 0.0329(14) 0.0366(14) -0.0175(11) -0.0061(11) -0.0050(10)
O3 0.0205(12) 0.0251(12) 0.0253(12) -0.0046(10) -0.0079(10) -0.0003(9)
O4 0.0177(12) 0.0304(13) 0.0331(13) -0.0061(11) -0.0080(10) -0.0013(10)
N1 0.0221(14) 0.0179(13) 0.0255(14) -0.0095(11) -0.0118(11) 0.0001(10)
N2 0.0199(14) 0.0257(15) 0.0291(15) -0.0063(12) -0.0116(12) 0.0001(11)
C1 0.0210(17) 0.0297(18) 0.0276(17) -0.0085(15) -0.0134(14) -0.0034(13)
C2 0.0182(16) 0.0269(18) 0.0231(16) -0.0085(14) -0.0061(13) 0.0007(13)
C3 0.0209(17) 0.035(2) 0.0258(17) -0.0114(15) -0.0069(14) -0.0046(14)
C4 0.0244(18) 0.0271(18) 0.0273(18) -0.0043(15) -0.0016(14) -0.0055(14)
C5 0.032(2) 0.037(2) 0.0193(17) -0.0042(15) -0.0038(15) -0.0021(16)
C6 0.0299(19) 0.038(2) 0.0204(17) -0.0102(15) -0.0074(14) -0.0031(15)
C7 0.0235(17) 0.0260(17) 0.0231(17) -0.0106(14) -0.0056(14) 0.0002(13)
C8 0.0259(18) 0.0299(18) 0.0208(16) -0.0132(14) -0.0055(14) -0.0023(14)
C9 0.034(2) 0.0292(19) 0.0305(19) -0.0116(15) -0.0101(16) -0.0077(15)
C10 0.033(2) 0.032(2) 0.0318(19) -0.0059(16) -0.0139(16) -0.0105(15)
C11 0.0281(19) 0.0230(18) 0.0351(19) -0.0096(15) -0.0113(15) -0.0044(14)
C12 0.0239(17) 0.0193(16) 0.0312(18) -0.0031(14) -0.0099(14) 0.0006(13)
C13 0.028(2) 0.034(2) 0.041(2) -0.0023(17) -0.0144(17) -0.0056(15)
C14 0.031(2) 0.046(2) 0.035(2) 0.0010(19) -0.0053(17) -0.0101(18)
C15 0.041(2) 0.045(2) 0.0237(19) -0.0004(17) -0.0070(17) -0.0010(18)
C16 0.037(2) 0.042(2) 0.030(2) -0.0058(17) -0.0146(17) -0.0029(17)
C17 0.0227(17) 0.0240(17) 0.0290(18) -0.0053(14) -0.0106(14) 0.0021(13)
C18 0.035(2) 0.0213(17) 0.0260(18) -0.0042(14) -0.0084(15) -0.0019(14)
C19 0.0305(18) 0.0163(16) 0.0264(17) -0.0083(13) -0.0121(14) -0.0036(13)
C20 0.043(2) 0.0210(17) 0.0319(19) -0.0025(15) -0.0231(17) -0.0044(15)
C21 0.040(2) 0.0267(19) 0.047(2) -0.0044(17) -0.0319(19) -0.0025(16)
C22 0.0239(18) 0.0291(19) 0.041(2) -0.0096(16) -0.0201(16) -0.0027(14)
C23 0.0252(17) 0.0217(16) 0.0284(17) -0.0118(14) -0.0144(14) -0.0013(13)
C24 0.0254(18) 0.0324(19) 0.0306(19) -0.0084(15) -0.0154(15) 0.0006(14)
C25 0.0284(18) 0.0225(17) 0.0173(15) -0.0047(13) -0.0075(13) -0.0039(13)
C26 0.037(2) 0.0241(18) 0.034(2) -0.0090(15) -0.0167(17) 0.0026(15)
C27 0.052(3) 0.0195(18) 0.041(2) -0.0012(16) -0.0217(19) -0.0075(16)
C28 0.042(2) 0.034(2) 0.042(2) -0.0094(18) -0.0127(19) -0.0142(17)
C29 0.0279(19) 0.032(2) 0.036(2) -0.0101(16) -0.0103(16) -0.0052(15)
C30 0.0267(18) 0.0228(17) 0.0223(16) -0.0082(13) -0.0113(14) -0.0012(13)
C31 0.0259(17) 0.0242(17) 0.0224(16) -0.0107(14) -0.0098(14) 0.0005(13)
C32 0.0301(18) 0.0202(16) 0.0265(17) -0.0114(14) -0.0093(14) -0.0005(13)
C33 0.0222(17) 0.0226(17) 0.0235(17) -0.0061(14) -0.0083(14) 0.0041(13)
C34 0.0207(17) 0.0279(18) 0.0326(19) -0.0120(15) -0.0076(14) -0.0043(13)
C35 0.0203(17) 0.0293(18) 0.0272(18) -0.0086(14) -0.0092(14) -0.0018(13)
C36 0.0268(19) 0.036(2) 0.036(2) -0.0011(17) -0.0123(16) -0.0009(15)
C37 0.033(2) 0.052(3) 0.032(2) 0.0076(19) -0.0157(18) -0.0067(19)
C38 0.028(2) 0.069(3) 0.0256(19) -0.011(2) -0.0063(16) -0.0130(19)
C39 0.0235(18) 0.048(2) 0.032(2) -0.0198(18) -0.0047(15) -0.0055(16)
C40 0.0143(16) 0.0332(19) 0.0300(18) -0.0090(15) -0.0078(14) -0.0047(13)
C41 0.0182(17) 0.046(2) 0.033(2) -0.0116(17) -0.0096(15) 0.0017(15)
C42 0.0135(15) 0.0345(19) 0.0321(18) -0.0118(15) -0.0103(14) -0.0012(13)
C43 0.0187(17) 0.039(2) 0.042(2) -0.0211(18) -0.0100(16) 0.0001(15)
C44 0.0240(19) 0.0258(19) 0.058(3) -0.0168(18) -0.0171(18) 0.0042(14)
C45 0.0259(19) 0.0285(19) 0.041(2) -0.0031(16) -0.0169(17) -0.0019(14)
C46 0.0177(16) 0.0288(18) 0.0339(19) -0.0078(15) -0.0146(14) -0.0011(13)

loop_
_atom_type_symbol
_atom_type_description
_atom_type_scat_dispersion_real
_atom_type_scat_dispersion_imag
_atom_type_scat_source
C C 0.0033 0.0016 'International Tables Vol C Tables 4.2.6.8 and 6.1.1.4'
H H 0.0000 0.0000 'International Tables Vol C Tables 4.2.6.8 and 6.1.1.4'
N N 0.0061 0.0033 'International Tables Vol C Tables 4.2.6.8 and 6.1.1.4'
O O 0.0106 0.0060 'International Tables Vol C Tables 4.2.6.8 and 6.1.1.4'
P P 0.1023 0.0942 'International Tables Vol C Tables 4.2.6.8 and 6.1.1.4'
S S 0.1246 0.1234 'International Tables Vol C Tables 4.2.6.8 and 6.1.1.4'
Ag Ag -0.8971 1.1015 'International Tables Vol C Tables 4.2.6.8 and 6.1.1.4'
F F 0.0171 0.0103 'International Tables Vol C Tables 4.2.6.8 and 6.1.1.4'

loop_
_geom_angle_atom_site_label_1
_geom_angle_atom_site_label_2
_geom_angle_atom_site_label_3
_geom_angle
N1 Ag S1 129.10(7)
N1 Ag S4 106.57(7)
S1 Ag S4 123.24(3)
N1 Ag S3 105.35(7)
S1 Ag S3 96.17(3)
S4 Ag S3 76.64(3)
F3 P F2 90.6(2)
F3 P F1 90.7(2)
F2 P F1 178.6(2)
F3 P F6 90.37(15)
F2 P F6 90.18(16)
F1 P F6 90.21(15)
F3 P F5 179.6(2)
F2 P F5 89.3(2)
F1 P F5 89.4(2)
F6 P F5 90.02(16)
F3 P F4 89.64(16)
F2 P F4 90.53(17)
F1 P F4 89.08(16)
F6 P F4 179.29(16)
F5 P F4 89.97(17)
C9 S1 C8 100.05(17)
C9 S1 Ag 107.12(12)
C8 S1 Ag 108.94(11)
C10 S2 C11 104.36(17)
C32 S3 C31 100.13(16)
C32 S3 Ag 102.92(11)
C31 S3 Ag 99.37(11)
C33 S4 C34 100.47(16)
C33 S4 Ag 104.69(11)
C34 S4 Ag 119.75(12)
C2 O1 C1 116.6(3)
C17 O2 C18 118.0(3)
C25 O3 C24 119.2(3)
C40 O4 C41 113.7(3)
C19 N1 C23 117.7(3)
C19 N1 Ag 122.7(2)
C23 N1 Ag 118.9(2)
C46 N2 C42 117.7(3)
O1 C1 C23 108.8(3)
O1 C2 C3 124.5(3)
O1 C2 C7 114.8(3)
C3 C2 C7 120.7(3)
C4 C3 C2 120.0(3)
C3 C4 C5 120.0(3)
C6 C5 C4 119.8(3)
C5 C6 C7 121.4(3)
C6 C7 C2 118.1(3)
C6 C7 C8 121.6(3)
C2 C7 C8 120.3(3)
C7 C8 S1 108.7(2)
C10 C9 S1 109.9(3)
C9 C10 S2 114.9(3)
C12 C11 S2 107.4(2)
C13 C12 C17 118.2(3)
C13 C12 C11 121.7(3)
C17 C12 C11 120.0(3)
C14 C13 C12 120.8(4)
C15 C14 C13 120.0(4)
C14 C15 C16 120.4(4)
C17 C16 C15 119.3(4)
C16 C17 O2 123.4(3)
C16 C17 C12 121.2(3)
O2 C17 C12 115.3(3)
O2 C18 C19 106.8(3)
N1 C19 C20 122.8(3)
N1 C19 C18 118.7(3)
C20 C19 C18 118.5(3)
C21 C20 C19 119.3(3)
C20 C21 C22 119.0(3)
C21 C22 C23 118.7(3)
N1 C23 C22 122.5(3)
N1 C23 C1 118.3(3)
C22 C23 C1 119.1(3)
O3 C24 C46 111.2(3)
O3 C25 C26 124.4(3)
O3 C25 C30 115.4(3)
C26 C25 C30 120.2(3)
C25 C26 C27 119.4(3)
C28 C27 C26 120.9(3)
C29 C28 C27 119.2(4)
C28 C29 C30 121.3(4)
C29 C30 C25 118.8(3)
C29 C30 C31 119.6(3)
C25 C30 C31 121.6(3)
C30 C31 S3 112.6(2)
C33 C32 S3 116.1(2)
C32 C33 S4 110.8(2)
C35 C34 S4 111.7(2)
C36 C35 C40 118.1(3)
C36 C35 C34 120.4(3)
C40 C35 C34 121.5(3)
C37 C36 C35 121.2(4)
C38 C37 C36 119.9(4)
C37 C38 C39 120.0(4)
C40 C39 C38 119.9(4)
C39 C40 O4 120.6(3)
C39 C40 C35 120.9(3)
O4 C40 C35 118.5(3)
O4 C41 C42 108.7(3)
N2 C42 C43 122.8(3)
N2 C42 C41 116.3(3)
C43 C42 C41 120.9(3)
C44 C43 C42 118.6(4)
C45 C44 C43 119.2(3)
C44 C45 C46 118.7(3)
N2 C46 C45 122.9(3)
N2 C46 C24 115.2(3)
C45 C46 C24 121.9(3)

loop_
_geom_bond_atom_site_label_1
_geom_bond_atom_site_label_2
_geom_bond_distance
Ag N1 2.435(3)
Ag S1 2.6033(9)
Ag S4 2.6894(9)
Ag S3 2.8277(9)
P F3 1.568(3)
P F2 1.572(3)
P F1 1.580(3)
P F6 1.584(2)
P F5 1.588(3)
P F4 1.603(2)
S1 C9 1.814(4)
S1 C8 1.830(3)
S2 C10 1.800(4)
S2 C11 1.835(4)
S3 C32 1.806(3)
S3 C31 1.823(3)
S4 C33 1.816(3)
S4 C34 1.837(3)
O1 C2 1.375(4)
O1 C1 1.430(4)
O2 C17 1.387(4)
O2 C18 1.420(4)
O3 C25 1.372(4)
O3 C24 1.449(4)
O4 C40 1.388(4)
O4 C41 1.430(4)
N1 C19 1.342(4)
N1 C23 1.350(4)
N2 C46 1.337(4)
N2 C42 1.343(5)
C1 C23 1.499(5)
C2 C3 1.388(5)
C2 C7 1.404(5)
C3 C4 1.386(5)
C4 C5 1.389(5)
C5 C6 1.382(5)
C6 C7 1.392(5)
C7 C8 1.497(5)
C9 C10 1.504(5)
C11 C12 1.509(5)
C12 C13 1.391(5)
C12 C17 1.395(5)
C13 C14 1.385(6)
C14 C15 1.374(6)
C15 C16 1.389(6)
C16 C17 1.382(5)
C18 C19 1.507(5)
C19 C20 1.391(5)
C20 C21 1.376(6)
C21 C22 1.381(5)
C22 C23 1.401(5)
C24 C46 1.504(5)
C25 C26 1.387(5)
C25 C30 1.402(5)
C26 C27 1.390(6)
C27 C28 1.382(6)
C28 C29 1.378(5)
C29 C30 1.390(5)
C30 C31 1.508(5)
C32 C33 1.517(5)
C34 C35 1.499(5)
C35 C36 1.390(5)
C35 C40 1.398(5)
C36 C37 1.384(6)
C37 C38 1.379(7)
C38 C39 1.388(6)
C39 C40 1.382(5)
C41 C42 1.502(5)
C42 C43 1.391(5)
C43 C44 1.381(6)
C44 C45 1.374(6)
C45 C46 1.394(5)
